data_1554091
loop_
_publ_author_name
'Mallia, Ajith R.'
'Hariharan, Mahesh'

_publ_section_title
;
 Self-Assembled Donor--Acceptor Trefoils: Long-Lived Charge Separated
 State through Aggregation
;
_journal_issue 9
_journal_name_full 'The Journal of Physical Chemistry C'
_journal_page_first 4778
_journal_paper_doi 10.1021/acs.jpcc.6b10765
_journal_volume 121
_journal_year 2017
_chemical_formula_moiety 'C42 H36 N2 O2'
_chemical_formula_sum 'C42 H36 N2 O2'
_chemical_formula_weight 600.73
_space_group_IT_number 86
_space_group_name_Hall '-P 4bc'
_space_group_name_H-M_alt 'P 42/n :2'
_symmetry_cell_setting tetragonal
_symmetry_space_group_name_Hall '-P 4bc'
_symmetry_space_group_name_H-M 'P 42/n :2'
_atom_sites_solution_hydrogens geom
_atom_sites_solution_primary direct
_atom_sites_solution_secondary difmap
_audit_creation_method SHELXL-97
_cell_angle_alpha 90.00
_cell_angle_beta 90.00
_cell_angle_gamma 90.00
_cell_formula_units_Z 8
_cell_length_a 23.1475(13)
_cell_length_b 23.1475(13)
_cell_length_c 12.6145(9)
_cell_measurement_reflns_used 9485
_cell_measurement_temperature 296(2)
_cell_measurement_theta_max 20.69
_cell_measurement_theta_min 2.39
_cell_volume 6758.9(7)
_computing_cell_refinement 'Bruker SAINT'
_computing_data_collection 'Bruker APEX2'
_computing_data_reduction 'Bruker SAINT'
_computing_molecular_graphics 'Bruker SHELXTL'
_computing_publication_material 'Bruker SHELXTL'
_computing_structure_refinement 'SHELXL-97 (Sheldrick, 2008)'
_computing_structure_solution 'SHELXS-97 (Sheldrick, 2008)'
_diffrn_ambient_temperature 296(2)
_diffrn_measured_fraction_theta_full 1.000
_diffrn_measured_fraction_theta_max 1.000
_diffrn_measurement_device_type 'Bruker APEX-II CCD'
_diffrn_measurement_method '\f and \w scans'
_diffrn_radiation_monochromator graphite
_diffrn_radiation_source 'fine-focus sealed tube'
_diffrn_radiation_type MoK\a
_diffrn_radiation_wavelength 0.71073
_diffrn_reflns_av_R_equivalents 0.0697
_diffrn_reflns_av_sigmaI/netI 0.0332
_diffrn_reflns_limit_h_max 27
_diffrn_reflns_limit_h_min -27
_diffrn_reflns_limit_k_max 27
_diffrn_reflns_limit_k_min -27
_diffrn_reflns_limit_l_max 15
_diffrn_reflns_limit_l_min -15
_diffrn_reflns_number 97396
_diffrn_reflns_theta_full 25.00
_diffrn_reflns_theta_max 25.00
_diffrn_reflns_theta_min 1.24
_diffrn_standards_number 0
_exptl_absorpt_coefficient_mu 0.072
_exptl_absorpt_correction_T_max 0.9893
_exptl_absorpt_correction_T_min 0.9822
_exptl_absorpt_correction_type multi-scan
_exptl_absorpt_process_details SADABS
_exptl_crystal_colour yellow
_exptl_crystal_density_diffrn 1.181
_exptl_crystal_density_meas 1.180
_exptl_crystal_density_method 'not measured'
_exptl_crystal_description block
_exptl_crystal_F_000 2544
_exptl_crystal_size_max 0.25
_exptl_crystal_size_mid 0.15
_exptl_crystal_size_min 0.15
_refine_diff_density_max 0.496
_refine_diff_density_min -0.240
_refine_diff_density_rms 0.067
_refine_ls_extinction_method none
_refine_ls_goodness_of_fit_ref 1.066
_refine_ls_hydrogen_treatment constr
_refine_ls_matrix_type full
_refine_ls_number_parameters 415
_refine_ls_number_reflns 5953
_refine_ls_number_restraints 0
_refine_ls_restrained_S_all 1.066
_refine_ls_R_factor_all 0.1729
_refine_ls_R_factor_gt 0.0958
_refine_ls_shift/su_max 0.000
_refine_ls_shift/su_mean 0.000
_refine_ls_structure_factor_coef Fsqd
_refine_ls_weighting_details 'calc w=1/[\s^2^(Fo^2^)+(0.1434P)^2^+9.5684P] where P=(Fo^2^+2Fc^2^)/3'
_refine_ls_weighting_scheme calc
_refine_ls_wR_factor_gt 0.2612
_refine_ls_wR_factor_ref 0.3552
_reflns_number_gt 2940
_reflns_number_total 5953
_reflns_threshold_expression >2\s(I)
_cod_data_source_file jp6b10765_si_002.cif
_cod_data_source_block 0409armnt
_cod_depositor_comments
;
The following automatic conversions were performed:

data item '_symmetry_cell_setting' value 'Tetragonal' was changed to
'tetragonal' in accordance with the
/home/saulius/struct/COD-crude-data/automatic-downloads/DataCite-retrospective/ACS/depositions/lib/dictionaries/cif_core.dic
dictionary named 'cif_core.dic' version 2.4.2 last updated on
2011-04-26.

Automatic conversion script
Id: cif_fix_values 6909 2019-04-08 15:41:33Z antanas 
;
_cod_original_sg_symbol_Hall '-P 4bc '
_cod_original_sg_symbol_H-M 'P4(2)/n  '
_cod_database_code 1554091

loop_
_symmetry_equiv_pos_as_xyz
'x, y, z'
'-y, x+1/2, z+1/2'
'y+1/2, -x, z+1/2'
'-x+1/2, -y+1/2, z'
'-x, -y, -z'
'y, -x-1/2, -z-1/2'
'-y-1/2, x, -z-1/2'
'x-1/2, y-1/2, -z'

loop_
_atom_site_label
_atom_site_type_symbol
_atom_site_fract_x
_atom_site_fract_y
_atom_site_fract_z
_atom_site_U_iso_or_equiv
_atom_site_adp_type
_atom_site_occupancy
_atom_site_symmetry_multiplicity
_atom_site_calc_flag
_atom_site_refinement_flags
C1 C 0.6962(2) 0.5909(3) 0.1566(6) 0.0859(17) Uani 1 1 d .
C2 C 0.7414(3) 0.5540(3) 0.1685(7) 0.107(2) Uani 1 1 d .
H2 H 0.7546 0.5322 0.1116 0.128 Uiso 1 1 calc R
C3 C 0.7681(3) 0.5494(4) 0.2686(10) 0.132(3) Uani 1 1 d .
H3 H 0.7997 0.5251 0.2781 0.158 Uiso 1 1 calc R
C4 C 0.7472(5) 0.5807(6) 0.3506(9) 0.144(4) Uani 1 1 d .
H4 H 0.7648 0.5772 0.4166 0.173 Uiso 1 1 calc R
C5 C 0.7016(4) 0.6171(4) 0.3400(8) 0.137(3) Uani 1 1 d .
H5 H 0.6874 0.6378 0.3974 0.164 Uiso 1 1 calc R
C6 C 0.6771(3) 0.6221(3) 0.2407(7) 0.108(2) Uani 1 1 d .
H6 H 0.6466 0.6476 0.2311 0.129 Uiso 1 1 calc R
C7 C 0.6995(2) 0.6085(3) -0.0351(6) 0.0925(18) Uani 1 1 d .
C8 C 0.6908(3) 0.5790(3) -0.1296(8) 0.113(2) Uani 1 1 d .
H8 H 0.6626 0.5505 -0.1343 0.136 Uiso 1 1 calc R
C9 C 0.7252(5) 0.5927(4) -0.2186(7) 0.132(3) Uani 1 1 d .
H9 H 0.7197 0.5732 -0.2822 0.159 Uiso 1 1 calc R
C10 C 0.7660(4) 0.6344(6) -0.2113(10) 0.141(4) Uani 1 1 d .
H10 H 0.7890 0.6432 -0.2697 0.169 Uiso 1 1 calc R
C11 C 0.7734(4) 0.6626(5) -0.1210(10) 0.152(4) Uani 1 1 d .
H11 H 0.8012 0.6916 -0.1181 0.182 Uiso 1 1 calc R
C12 C 0.7418(3) 0.6509(4) -0.0316(7) 0.123(3) Uani 1 1 d .
H12 H 0.7486 0.6712 0.0308 0.147 Uiso 1 1 calc R
C13 C 0.6068(2) 0.5921(2) 0.0523(5) 0.0810(16) Uani 1 1 d .
C14 C 0.5783(2) 0.5535(3) 0.1167(5) 0.0917(19) Uani 1 1 d .
H14 H 0.5991 0.5293 0.1616 0.110 Uiso 1 1 calc R
C15 C 0.5189(2) 0.5508(3) 0.1146(5) 0.0894(18) Uani 1 1 d .
H15 H 0.5000 0.5241 0.1574 0.107 Uiso 1 1 calc R
C16 C 0.4859(2) 0.5873(2) 0.0493(5) 0.0729(14) Uani 1 1 d .
C17 C 0.5151(2) 0.6245(2) -0.0156(5) 0.0802(16) Uani 1 1 d .
H17 H 0.4945 0.6486 -0.0609 0.096 Uiso 1 1 calc R
C18 C 0.5744(2) 0.6268(2) -0.0153(5) 0.0829(16) Uani 1 1 d .
H18 H 0.5933 0.6521 -0.0610 0.099 Uiso 1 1 calc R
C19 C 0.4213(2) 0.5855(2) 0.0473(4) 0.0710(14) Uani 1 1 d .
C20 C 0.3933(2) 0.5855(2) -0.0503(4) 0.0695(14) Uani 1 1 d .
H20 H 0.4148 0.5862 -0.1126 0.083 Uiso 1 1 calc R
C21 C 0.3322(2) 0.5846(2) -0.0551(5) 0.0806(16) Uani 1 1 d .
H21 H 0.3137 0.5857 -0.1205 0.097 Uiso 1 1 calc R
C22 C 0.3005(2) 0.5821(2) 0.0360(4) 0.0638(13) Uani 1 1 d .
C23 C 0.3261(2) 0.5810(2) 0.1344(4) 0.0662(13) Uani 1 1 d .
C24 C 0.3898(2) 0.5832(2) 0.1418(4) 0.0705(14) Uani 1 1 d .
C25 C 0.4116(3) 0.5859(3) 0.2440(5) 0.0805(16) Uani 1 1 d .
H25 H 0.4512 0.5915 0.2517 0.097 Uiso 1 1 calc R
C26 C 0.3799(3) 0.5810(3) 0.3330(5) 0.102(2) Uani 1 1 d .
H26 H 0.3977 0.5812 0.3991 0.122 Uiso 1 1 calc R
C27 C 0.3210(3) 0.5758(3) 0.3252(5) 0.100(2) Uani 1 1 d .
H27 H 0.2990 0.5714 0.3863 0.120 Uiso 1 1 calc R
C28 C 0.2939(2) 0.5771(2) 0.2269(5) 0.0769(15) Uani 1 1 d .
C29 C 0.2303(2) 0.5777(3) 0.2227(5) 0.0805(16) Uani 1 1 d .
C30 C 0.2355(2) 0.5836(2) 0.0270(5) 0.0742(14) Uani 1 1 d .
C31 C 0.1428(2) 0.5978(2) 0.1190(4) 0.0696(14) Uani 1 1 d .
C32 C 0.1042(2) 0.5518(2) 0.1170(4) 0.0734(14) Uani 1 1 d .
C33 C 0.0455(2) 0.5666(3) 0.1178(5) 0.0930(19) Uani 1 1 d .
H33 H 0.0178 0.5375 0.1155 0.112 Uiso 1 1 calc R
C34 C 0.0282(3) 0.6235(3) 0.1221(6) 0.103(2) Uani 1 1 d .
H34 H -0.0110 0.6321 0.1245 0.123 Uiso 1 1 calc R
C35 C 0.0675(3) 0.6673(3) 0.1228(6) 0.099(2) Uani 1 1 d .
H35 H 0.0546 0.7053 0.1234 0.119 Uiso 1 1 calc R
C36 C 0.1270(2) 0.6562(2) 0.1228(5) 0.0791(15) Uani 1 1 d .
C37 C 0.1701(3) 0.7059(3) 0.1247(5) 0.0937(18) Uani 1 1 d .
H37 H 0.2086 0.6883 0.1233 0.112 Uiso 1 1 calc R
C38 C 0.1659(5) 0.7430(5) 0.0273(10) 0.209(6) Uani 1 1 d .
H38A H 0.1685 0.7191 -0.0347 0.313 Uiso 1 1 calc R
H38B H 0.1968 0.7705 0.0271 0.313 Uiso 1 1 calc R
H38C H 0.1295 0.7630 0.0273 0.313 Uiso 1 1 calc R
C39 C 0.1671(6) 0.7405(5) 0.2238(11) 0.248(8) Uani 1 1 d .
H39A H 0.1704 0.7154 0.2840 0.372 Uiso 1 1 calc R
H39B H 0.1309 0.7607 0.2266 0.372 Uiso 1 1 calc R
H39C H 0.1982 0.7680 0.2248 0.372 Uiso 1 1 calc R
C40 C 0.1231(2) 0.4901(2) 0.1096(5) 0.0808(16) Uani 1 1 d .
H40 H 0.1644 0.4887 0.1265 0.097 Uiso 1 1 calc R
C41 C 0.0920(4) 0.4503(4) 0.1873(8) 0.142(3) Uani 1 1 d .
H41A H 0.1062 0.4116 0.1791 0.212 Uiso 1 1 calc R
H41B H 0.0512 0.4511 0.1731 0.212 Uiso 1 1 calc R
H41C H 0.0990 0.4632 0.2585 0.212 Uiso 1 1 calc R
C42 C 0.1154(3) 0.4666(3) -0.0035(6) 0.126(3) Uani 1 1 d .
H42A H 0.1282 0.4272 -0.0062 0.188 Uiso 1 1 calc R
H42B H 0.1379 0.4894 -0.0519 0.188 Uiso 1 1 calc R
H42C H 0.0754 0.4686 -0.0231 0.188 Uiso 1 1 calc R
N1 N 0.66733(19) 0.5962(3) 0.0563(5) 0.1001(16) Uani 1 1 d .
N2 N 0.20480(16) 0.58514(18) 0.1212(3) 0.0673(11) Uani 1 1 d .
O1 O 0.20917(17) 0.5855(2) -0.0553(3) 0.1004(14) Uani 1 1 d .
O2 O 0.20038(19) 0.5730(2) 0.3005(4) 0.1160(17) Uani 1 1 d .

loop_
_atom_site_aniso_label
_atom_site_aniso_U_11
_atom_site_aniso_U_22
_atom_site_aniso_U_33
_atom_site_aniso_U_23
_atom_site_aniso_U_13
_atom_site_aniso_U_12
C1 0.054(3) 0.090(4) 0.114(5) -0.002(4) -0.008(3) -0.005(3)
C2 0.060(4) 0.101(5) 0.159(7) 0.010(5) -0.009(4) 0.002(3)
C3 0.058(4) 0.140(7) 0.199(10) 0.054(7) -0.013(6) -0.006(4)
C4 0.093(7) 0.193(11) 0.147(9) 0.036(8) -0.032(6) -0.040(7)
C5 0.114(7) 0.151(8) 0.146(8) -0.017(6) -0.019(6) -0.029(6)
C6 0.093(5) 0.096(5) 0.135(7) -0.003(5) -0.019(5) -0.002(4)
C7 0.057(4) 0.102(5) 0.118(6) 0.014(4) -0.001(4) 0.009(3)
C8 0.095(5) 0.099(5) 0.146(7) 0.010(5) 0.000(5) 0.018(4)
C9 0.130(7) 0.143(8) 0.124(7) 0.016(6) 0.024(6) 0.052(7)
C10 0.088(6) 0.172(10) 0.161(10) 0.050(8) 0.026(6) 0.025(6)
C11 0.106(7) 0.182(10) 0.168(10) 0.044(8) 0.005(7) -0.018(6)
C12 0.074(4) 0.143(7) 0.151(7) 0.024(5) -0.002(5) -0.019(4)
C13 0.051(3) 0.082(4) 0.110(5) 0.002(3) -0.008(3) -0.002(3)
C14 0.057(3) 0.087(4) 0.131(5) 0.022(4) -0.010(3) 0.006(3)
C15 0.063(4) 0.077(4) 0.128(5) 0.021(4) -0.003(3) -0.006(3)
C16 0.053(3) 0.069(3) 0.097(4) 0.002(3) -0.008(3) 0.006(2)
C17 0.059(3) 0.068(3) 0.114(5) 0.011(3) -0.008(3) 0.001(3)
C18 0.059(3) 0.079(4) 0.111(5) 0.007(3) -0.004(3) -0.007(3)
C19 0.069(3) 0.063(3) 0.081(4) 0.003(3) 0.000(3) -0.004(2)
C20 0.052(3) 0.087(4) 0.070(3) 0.008(3) 0.002(2) -0.002(2)
C21 0.073(4) 0.092(4) 0.077(4) 0.009(3) -0.005(3) 0.002(3)
C22 0.057(3) 0.059(3) 0.075(3) 0.002(2) 0.021(3) -0.002(2)
C23 0.062(3) 0.059(3) 0.077(4) -0.004(3) -0.008(3) -0.007(2)
C24 0.081(4) 0.056(3) 0.075(4) 0.000(2) -0.004(3) 0.000(2)
C25 0.076(4) 0.099(4) 0.067(4) -0.007(3) -0.007(3) -0.014(3)
C26 0.084(4) 0.147(6) 0.074(4) -0.004(4) -0.022(3) -0.010(4)
C27 0.088(5) 0.137(6) 0.075(4) -0.011(4) -0.015(3) -0.006(4)
C28 0.065(3) 0.083(4) 0.082(4) -0.008(3) -0.002(3) -0.006(3)
C29 0.054(3) 0.101(4) 0.087(4) -0.010(3) -0.010(3) -0.007(3)
C30 0.068(3) 0.086(4) 0.068(4) -0.002(3) -0.002(3) -0.004(3)
C31 0.050(3) 0.086(4) 0.073(3) -0.005(3) 0.004(2) -0.005(3)
C32 0.054(3) 0.085(4) 0.081(4) 0.004(3) -0.003(3) 0.001(3)
C33 0.058(3) 0.102(5) 0.118(5) 0.008(4) -0.001(3) -0.006(3)
C34 0.062(4) 0.106(5) 0.139(6) 0.002(4) 0.002(4) 0.016(4)
C35 0.076(4) 0.091(4) 0.131(6) -0.008(4) 0.012(4) 0.010(4)
C36 0.069(4) 0.080(4) 0.089(4) -0.012(3) 0.009(3) 0.006(3)
C37 0.087(4) 0.077(4) 0.117(5) -0.009(4) 0.012(4) -0.010(3)
C38 0.185(10) 0.188(10) 0.252(13) 0.097(10) -0.078(9) -0.093(8)
C39 0.254(14) 0.219(12) 0.271(14) -0.154(11) 0.136(12) -0.150(11)
C40 0.059(3) 0.077(4) 0.107(5) 0.005(3) -0.011(3) -0.007(3)
C41 0.144(7) 0.121(6) 0.159(8) 0.048(6) 0.034(6) -0.001(5)
C42 0.124(6) 0.114(6) 0.139(7) -0.027(5) -0.020(5) 0.015(5)
N1 0.050(3) 0.136(5) 0.114(4) 0.008(3) -0.007(3) -0.003(3)
N2 0.049(2) 0.084(3) 0.069(3) -0.005(2) 0.009(2) -0.003(2)
O1 0.073(3) 0.150(4) 0.077(3) 0.005(3) 0.006(2) 0.000(2)
O2 0.082(3) 0.193(5) 0.073(3) -0.004(3) 0.008(2) -0.004(3)

loop_
_atom_type_symbol
_atom_type_description
_atom_type_scat_dispersion_real
_atom_type_scat_dispersion_imag
_atom_type_scat_source
C C 0.0033 0.0016 'International Tables Vol C Tables 4.2.6.8 and 6.1.1.4'
H H 0.0000 0.0000 'International Tables Vol C Tables 4.2.6.8 and 6.1.1.4'
N N 0.0061 0.0033 'International Tables Vol C Tables 4.2.6.8 and 6.1.1.4'
O O 0.0106 0.0060 'International Tables Vol C Tables 4.2.6.8 and 6.1.1.4'

loop_
_geom_angle_atom_site_label_1
_geom_angle_atom_site_label_2
_geom_angle_atom_site_label_3
_geom_angle
C6 C1 C2 119.8(7)
C6 C1 N1 119.5(6)
C2 C1 N1 120.7(7)
C1 C2 C3 119.0(8)
C1 C2 H2 120.5
C3 C2 H2 120.5
C4 C3 C2 119.2(8)
C4 C3 H3 120.4
C2 C3 H3 120.4
C3 C4 C5 122.3(9)
C3 C4 H4 118.8
C5 C4 H4 118.8
C4 C5 C6 117.5(9)
C4 C5 H5 121.3
C6 C5 H5 121.3
C1 C6 C5 122.1(8)
C1 C6 H6 118.9
C5 C6 H6 118.9
C12 C7 C8 118.5(7)
C12 C7 N1 119.5(8)
C8 C7 N1 122.0(7)
C7 C8 C9 119.4(8)
C7 C8 H8 120.3
C9 C8 H8 120.3
C10 C9 C8 120.0(10)
C10 C9 H9 120.0
C8 C9 H9 120.0
C11 C10 C9 120.0(10)
C11 C10 H10 120.0
C9 C10 H10 120.0
C10 C11 C12 122.8(11)
C10 C11 H11 118.6
C12 C11 H11 118.6
C11 C12 C7 119.4(9)
C11 C12 H12 120.3
C7 C12 H12 120.3
C14 C13 C18 118.7(5)
C14 C13 N1 120.0(5)
C18 C13 N1 121.3(5)
C13 C14 C15 119.8(5)
C13 C14 H14 120.1
C15 C14 H14 120.1
C14 C15 C16 121.7(5)
C14 C15 H15 119.1
C16 C15 H15 119.1
C17 C16 C15 117.5(5)
C17 C16 C19 120.2(5)
C15 C16 C19 122.3(5)
C16 C17 C18 121.1(5)
C16 C17 H17 119.4
C18 C17 H17 119.4
C17 C18 C13 121.2(5)
C17 C18 H18 119.4
C13 C18 H18 119.4
C20 C19 C24 120.8(5)
C20 C19 C16 118.7(5)
C24 C19 C16 120.5(5)
C19 C20 C21 120.2(5)
C19 C20 H20 119.9
C21 C20 H20 119.9
C22 C21 C20 120.2(5)
C22 C21 H21 119.9
C20 C21 H21 119.9
C21 C22 C23 121.9(5)
C21 C22 C30 118.2(5)
C23 C22 C30 119.9(4)
C22 C23 C28 121.9(5)
C22 C23 C24 119.1(5)
C28 C23 C24 119.0(5)
C25 C24 C19 127.0(5)
C25 C24 C23 115.1(5)
C19 C24 C23 117.9(5)
C26 C25 C24 125.0(6)
C26 C25 H25 117.5
C24 C25 H25 117.5
C25 C26 C27 119.3(6)
C25 C26 H26 120.4
C27 C26 H26 120.4
C26 C27 C28 120.7(6)
C26 C27 H27 119.6
C28 C27 H27 119.6
C23 C28 C27 120.6(5)
C23 C28 C29 120.4(5)
C27 C28 C29 118.9(6)
O2 C29 N2 120.4(5)
O2 C29 C28 122.9(5)
N2 C29 C28 116.7(5)
O1 C30 N2 118.6(5)
O1 C30 C22 124.8(5)
N2 C30 C22 116.6(5)
C32 C31 C36 124.8(5)
C32 C31 N2 118.5(5)
C36 C31 N2 116.7(4)
C31 C32 C33 115.9(5)
C31 C32 C40 122.9(5)
C33 C32 C40 121.1(5)
C34 C33 C32 121.0(6)
C34 C33 H33 119.5
C32 C33 H33 119.5
C35 C34 C33 121.2(6)
C35 C34 H34 119.4
C33 C34 H34 119.4
C34 C35 C36 121.4(6)
C34 C35 H35 119.3
C36 C35 H35 119.3
C35 C36 C31 115.7(5)
C35 C36 C37 120.4(6)
C31 C36 C37 123.9(5)
C39 C37 C38 112.1(9)
C39 C37 C36 113.0(6)
C38 C37 C36 112.1(6)
C39 C37 H37 106.4
C38 C37 H37 106.4
C36 C37 H37 106.4
C37 C38 H38A 109.5
C37 C38 H38B 109.5
H38A C38 H38B 109.5
C37 C38 H38C 109.5
H38A C38 H38C 109.5
H38B C38 H38C 109.5
C37 C39 H39A 109.5
C37 C39 H39B 109.5
H39A C39 H39B 109.5
C37 C39 H39C 109.5
H39A C39 H39C 109.5
H39B C39 H39C 109.5
C32 C40 C41 113.5(6)
C32 C40 C42 111.1(5)
C41 C40 C42 109.2(6)
C32 C40 H40 107.6
C41 C40 H40 107.6
C42 C40 H40 107.6
C40 C41 H41A 109.5
C40 C41 H41B 109.5
H41A C41 H41B 109.5
C40 C41 H41C 109.5
H41A C41 H41C 109.5
H41B C41 H41C 109.5
C40 C42 H42A 109.5
C40 C42 H42B 109.5
H42A C42 H42B 109.5
C40 C42 H42C 109.5
H42A C42 H42C 109.5
H42B C42 H42C 109.5
C7 N1 C13 120.9(5)
C7 N1 C1 119.7(5)
C13 N1 C1 119.3(5)
C30 N2 C29 123.8(4)
C30 N2 C31 119.5(4)
C29 N2 C31 116.7(4)

loop_
_geom_bond_atom_site_label_1
_geom_bond_atom_site_label_2
_geom_bond_distance
C1 C6 1.356(9)
C1 C2 1.359(9)
C1 N1 1.436(8)
C2 C3 1.409(12)
C2 H2 0.9300
C3 C4 1.352(13)
C3 H3 0.9300
C4 C5 1.356(14)
C4 H4 0.9300
C5 C6 1.380(11)
C5 H5 0.9300
C6 H6 0.9300
C7 C12 1.387(9)
C7 C8 1.388(10)
C7 N1 1.401(8)
C8 C9 1.412(11)
C8 H8 0.9300
C9 C10 1.354(13)
C9 H9 0.9300
C10 C11 1.323(13)
C10 H10 0.9300
C11 C12 1.372(12)
C11 H11 0.9300
C12 H12 0.9300
C13 C14 1.377(8)
C13 C18 1.390(8)
C13 N1 1.406(7)
C14 C15 1.377(7)
C14 H14 0.9300
C15 C16 1.406(7)
C15 H15 0.9300
C16 C17 1.366(8)
C16 C19 1.497(7)
C17 C18 1.375(7)
C17 H17 0.9300
C18 H18 0.9300
C19 C20 1.391(7)
C19 C24 1.398(7)
C20 C21 1.414(7)
C20 H20 0.9300
C21 C22 1.366(7)
C21 H21 0.9300
C22 C23 1.375(7)
C22 C30 1.508(7)
C23 C28 1.388(7)
C23 C24 1.477(7)
C24 C25 1.387(7)
C25 C26 1.346(8)
C25 H25 0.9300
C26 C27 1.372(9)
C26 H26 0.9300
C27 C28 1.390(8)
C27 H27 0.9300
C28 C29 1.474(8)
C29 O2 1.206(7)
C29 N2 1.419(7)
C30 O1 1.205(6)
C30 N2 1.386(6)
C31 C32 1.391(7)
C31 C36 1.401(8)
C31 N2 1.464(6)
C32 C33 1.400(7)
C32 C40 1.498(8)
C33 C34 1.377(9)
C33 H33 0.9300
C34 C35 1.363(9)
C34 H34 0.9300
C35 C36 1.400(8)
C35 H35 0.9300
C36 C37 1.522(8)
C37 C39 1.487(11)
C37 C38 1.502(11)
C37 H37 0.9800
C38 H38A 0.9600
C38 H38B 0.9600
C38 H38C 0.9600
C39 H39A 0.9600
C39 H39B 0.9600
C39 H39C 0.9600
C40 C41 1.525(9)
C40 C42 1.537(9)
C40 H40 0.9800
C41 H41A 0.9600
C41 H41B 0.9600
C41 H41C 0.9600
C42 H42A 0.9600
C42 H42B 0.9600
C42 H42C 0.9600

loop_
_geom_torsion_atom_site_label_1
_geom_torsion_atom_site_label_2
_geom_torsion_atom_site_label_3
_geom_torsion_atom_site_label_4
_geom_torsion
C6 C1 C2 C3 -0.6(10)
N1 C1 C2 C3 -179.1(6)
C1 C2 C3 C4 1.5(11)
C2 C3 C4 C5 -0.6(14)
C3 C4 C5 C6 -1.0(14)
C2 C1 C6 C5 -1.1(11)
N1 C1 C6 C5 177.4(6)
C4 C5 C6 C1 1.9(12)
C12 C7 C8 C9 0.3(10)
N1 C7 C8 C9 -179.1(6)
C7 C8 C9 C10 -0.2(11)
C8 C9 C10 C11 -0.7(14)
C9 C10 C11 C12 1.3(16)
C10 C11 C12 C7 -1.1(15)
C8 C7 C12 C11 0.3(11)
N1 C7 C12 C11 179.7(7)
C18 C13 C14 C15 -1.2(10)
N1 C13 C14 C15 178.2(6)
C13 C14 C15 C16 -1.2(10)
C14 C15 C16 C17 2.5(9)
C14 C15 C16 C19 -179.1(6)
C15 C16 C17 C18 -1.4(9)
C19 C16 C17 C18 -179.8(5)
C16 C17 C18 C13 -1.0(9)
C14 C13 C18 C17 2.3(9)
N1 C13 C18 C17 -177.1(6)
C17 C16 C19 C20 44.4(7)
C15 C16 C19 C20 -134.0(6)
C17 C16 C19 C24 -136.2(6)
C15 C16 C19 C24 45.5(8)
C24 C19 C20 C21 1.4(8)
C16 C19 C20 C21 -179.1(5)
C19 C20 C21 C22 -1.7(8)
C20 C21 C22 C23 0.6(8)
C20 C21 C22 C30 177.7(5)
C21 C22 C23 C28 -178.5(5)
C30 C22 C23 C28 4.5(7)
C21 C22 C23 C24 0.7(7)
C30 C22 C23 C24 -176.3(4)
C20 C19 C24 C25 -176.4(5)
C16 C19 C24 C25 4.2(8)
C20 C19 C24 C23 -0.1(7)
C16 C19 C24 C23 -179.6(4)
C22 C23 C24 C25 175.7(5)
C28 C23 C24 C25 -5.1(7)
C22 C23 C24 C19 -1.0(7)
C28 C23 C24 C19 178.2(5)
C19 C24 C25 C26 -176.9(6)
C23 C24 C25 C26 6.7(9)
C24 C25 C26 C27 -3.4(11)
C25 C26 C27 C28 -1.8(11)
C22 C23 C28 C27 179.7(5)
C24 C23 C28 C27 0.5(8)
C22 C23 C28 C29 -3.8(8)
C24 C23 C28 C29 177.1(5)
C26 C27 C28 C23 3.1(10)
C26 C27 C28 C29 -173.5(6)
C23 C28 C29 O2 178.1(6)
C27 C28 C29 O2 -5.3(9)
C23 C28 C29 N2 -3.0(8)
C27 C28 C29 N2 173.6(5)
C21 C22 C30 O1 1.7(8)
C23 C22 C30 O1 178.8(5)
C21 C22 C30 N2 -175.5(5)
C23 C22 C30 N2 1.6(7)
C36 C31 C32 C33 0.6(8)
N2 C31 C32 C33 178.3(5)
C36 C31 C32 C40 178.1(5)
N2 C31 C32 C40 -4.2(8)
C31 C32 C33 C34 -1.0(9)
C40 C32 C33 C34 -178.5(6)
C32 C33 C34 C35 1.7(11)
C33 C34 C35 C36 -2.1(11)
C34 C35 C36 C31 1.7(9)
C34 C35 C36 C37 -179.4(6)
C32 C31 C36 C35 -1.0(8)
N2 C31 C36 C35 -178.7(5)
C32 C31 C36 C37 -179.8(6)
N2 C31 C36 C37 2.4(8)
C35 C36 C37 C39 64.5(11)
C31 C36 C37 C39 -116.7(10)
C35 C36 C37 C38 -63.3(9)
C31 C36 C37 C38 115.5(8)
C31 C32 C40 C41 134.3(7)
C33 C32 C40 C41 -48.4(8)
C31 C32 C40 C42 -102.2(6)
C33 C32 C40 C42 75.1(7)
C12 C7 N1 C13 132.0(7)
C8 C7 N1 C13 -48.5(9)
C12 C7 N1 C1 -44.6(9)
C8 C7 N1 C1 134.8(7)
C14 C13 N1 C7 145.8(7)
C18 C13 N1 C7 -34.8(9)
C14 C13 N1 C1 -37.5(9)
C18 C13 N1 C1 141.8(6)
C6 C1 N1 C7 128.0(7)
C2 C1 N1 C7 -53.5(9)
C6 C1 N1 C13 -48.7(8)
C2 C1 N1 C13 129.8(6)
O1 C30 N2 C29 173.8(5)
C22 C30 N2 C29 -8.8(7)
O1 C30 N2 C31 -9.2(8)
C22 C30 N2 C31 168.2(4)
O2 C29 N2 C30 -171.6(6)
C28 C29 N2 C30 9.6(8)
O2 C29 N2 C31 11.4(8)
C28 C29 N2 C31 -167.5(5)
C32 C31 N2 C30 94.5(6)
C36 C31 N2 C30 -87.7(6)
C32 C31 N2 C29 -88.3(6)
C36 C31 N2 C29 89.6(6)
